data_4302499
loop_
_publ_author_name
'Elena Chelebaeva'
'Joulia Larionova'
'Yannick Guari'
'Rute A. S. Ferreira'
'Luis D. Carlos'
'Filipe A. Almeida Paz'
'Alexander Trifonov'
'Christian Gu\'erin'

_publ_contact_author_address
; Institut Charles Gerhardt Montpellier
  UMR 5253
  CNRS-UM2-ENSCM-UM1
  Chimie Moleculaire et Organisation du Solide
  Universite Montpellier II
  Place E. Bataillon
  34095 Montpellier cedex 5
  France
;
_publ_contact_author_email joulia@univ-montp2.fr
_publ_contact_author_name 'Professor Joulia Larionova'
_publ_section_title
;
Luminescent and Magnetic Cyano-Bridged Coordination Polymers Containing
4d-4f Ions: Toward Multifunctional Materials
;
_journal_name_full 'Inorganic Chemistry'
_journal_page_first 5983
_journal_page_last 5995
_journal_paper_doi 10.1021/ic900378d
_journal_volume 48
_journal_year 2009
_chemical_formula_moiety 'C8 H10 Eu N8 O5 W'
_chemical_formula_sum 'C8 H10 Eu N8 O5 W'
_chemical_formula_weight 634.05
_chemical_name_systematic
; 
 ? 
;
_space_group_IT_number 129
_symmetry_cell_setting tetragonal
_symmetry_space_group_name_Hall '-P 4a 2a'
_symmetry_space_group_name_H-M 'P 4/n m m :2'
_atom_sites_solution_hydrogens none
_atom_sites_solution_primary direct
_atom_sites_solution_secondary difmap
_cell_angle_alpha 90.00
_cell_angle_beta 90.00
_cell_angle_gamma 90.00
_cell_formula_units_Z 2
_cell_length_a 10.9793(6)
_cell_length_b 10.9793(6)
_cell_length_c 7.1119(9)
_cell_measurement_reflns_used 9843
_cell_measurement_temperature 150(2)
_cell_measurement_theta_max 39.09
_cell_measurement_theta_min 2.86
_cell_volume 857.30(13)
_computing_cell_refinement 'APEX2 '
_computing_data_collection 'APEX2 (Bruker, 2006)'
_computing_data_reduction 'SAINT+ (Bruker, 1997-2005)'
_computing_molecular_graphics 'DIAMOND (Brandenburg, 2006)'
_computing_publication_material 'SHELXTL '
_computing_structure_refinement 'SHELXTL '
_computing_structure_solution 'SHELXTL (Bruker 2001)'
_diffrn_ambient_temperature 150(2)
_diffrn_measured_fraction_theta_full 0.973
_diffrn_measured_fraction_theta_max 0.973
_diffrn_measurement_device_type 'Bruker X8 Kappa CCD APEX II'
_diffrn_measurement_method 'omega/phi scans'
_diffrn_radiation_monochromator graphite
_diffrn_radiation_source 'fine-focus sealed tube'
_diffrn_radiation_type MoK\a
_diffrn_radiation_wavelength 0.71073
_diffrn_reflns_av_R_equivalents 0.0637
_diffrn_reflns_av_sigmaI/netI 0.0305
_diffrn_reflns_limit_h_max 15
_diffrn_reflns_limit_h_min -19
_diffrn_reflns_limit_k_max 19
_diffrn_reflns_limit_k_min -18
_diffrn_reflns_limit_l_max 12
_diffrn_reflns_limit_l_min -12
_diffrn_reflns_number 23795
_diffrn_reflns_theta_full 40.25
_diffrn_reflns_theta_max 40.25
_diffrn_reflns_theta_min 3.71
_exptl_absorpt_coefficient_mu 10.362
_exptl_absorpt_correction_T_max 0.5752
_exptl_absorpt_correction_T_min 0.2879
_exptl_absorpt_correction_type multi-scan
_exptl_absorpt_process_details
;
 SADABS (Sheldrick, 1997)
;
_exptl_crystal_colour Yellow
_exptl_crystal_density_diffrn 2.456
_exptl_crystal_density_method 'not measured'
_exptl_crystal_description Block
_exptl_crystal_F_000 582
_exptl_crystal_size_max 0.16
_exptl_crystal_size_mid 0.10
_exptl_crystal_size_min 0.06
_refine_diff_density_max 1.258
_refine_diff_density_min -4.264
_refine_diff_density_rms 0.283
_refine_ls_extinction_method none
_refine_ls_goodness_of_fit_ref 1.102
_refine_ls_hydrogen_treatment none
_refine_ls_matrix_type full
_refine_ls_number_parameters 60
_refine_ls_number_reflns 1486
_refine_ls_number_restraints 0
_refine_ls_restrained_S_all 1.102
_refine_ls_R_factor_all 0.0264
_refine_ls_R_factor_gt 0.0217
_refine_ls_shift/su_max 0.001
_refine_ls_shift/su_mean 0.000
_refine_ls_structure_factor_coef Fsqd
_refine_ls_weighting_details 'calc w=1/[\s^2^(Fo^2^)+(0.0124P)^2^+0.8675P] where P=(Fo^2^+2Fc^2^)/3'
_refine_ls_weighting_scheme calc
_refine_ls_wR_factor_gt 0.0409
_refine_ls_wR_factor_ref 0.0419
_reflns_number_gt 1356
_reflns_number_total 1486
_reflns_threshold_expression I>2\s(I)
_cod_data_source_file ic900378d_si_001_5.cif
_cod_data_source_block V-EuWCN8
_cod_depositor_comments
;
The following automatic conversions were performed:
'_symmetry_cell_setting' value 'Tetragonal' changed to 'tetragonal'
according to '/home/saulius/struct/CIF-dictionaries/cif_core.dic'
dictionary named 'cif_core.dic' version 2.4.1 from
2010-06-29.

'_exptl_absorpt_correction_type' value 'Multi-scan' changed
to 'multi-scan' according to
'/home/saulius/struct/CIF-dictionaries/cif_core.dic' dictionary named
'cif_core.dic' version 2.4.1 from 2010-06-29.

Automatic conversion script
Id: cif_fix_enum 1527 2010-12-29 10:47:43Z saulius 
;
_cod_original_sg_symbol_H-M 'P 4/n m m'
_cod_database_code 4302499

loop_
_symmetry_equiv_pos_as_xyz
'x, y, z'
'-x+1/2, -y+1/2, z'
'-y+1/2, x, z'
'y, -x+1/2, z'
'-x, y+1/2, -z'
'x+1/2, -y, -z'
'y+1/2, x+1/2, -z'
'-y, -x, -z'
'-x, -y, -z'
'x-1/2, y-1/2, -z'
'y-1/2, -x, -z'
'-y, x-1/2, -z'
'x, -y-1/2, z'
'-x-1/2, y, z'
'-y-1/2, -x-1/2, z'
'y, x, z'

loop_
_atom_site_label
_atom_site_type_symbol
_atom_site_fract_x
_atom_site_fract_y
_atom_site_fract_z
_atom_site_U_iso_or_equiv
_atom_site_adp_type
_atom_site_occupancy
_atom_site_symmetry_multiplicity
_atom_site_calc_flag
_atom_site_refinement_flags
_atom_site_disorder_assembly
_atom_site_disorder_group
Eu1 Eu 0.2500 0.2500 0.75793(3) 0.00799(4) Uani 1 8 d S . .
W1 W 0.2500 0.7500 0.5000 0.00752(4) Uani 1 8 d S . .
O1W O 0.2500 0.2500 0.4029(6) 0.0283(9) Uani 1 8 d S . .
O2W O 0.1420(5) 0.3580(5) 1.0032(9) 0.0358(17) Uani 0.40 2 d SP . .
O3W O 0.1327(4) 0.4009(4) 0.9425(7) 0.0241(13) Uani 0.30 1 d P . .
N1 N 0.2793(3) 0.4643(3) 0.6363(4) 0.0275(10) Uani 0.50 1 d P . .
C1 C 0.2749(3) 0.5646(3) 0.5912(4) 0.0182(8) Uani 0.50 1 d P . .
N2 N 0.2010(4) 0.9303(3) 0.1350(5) 0.0317(8) Uani 0.50 1 d P . .
C2 C 0.2221(3) 0.8671(3) 0.2605(4) 0.0164(6) Uani 0.50 1 d P . .

loop_
_atom_site_aniso_label
_atom_site_aniso_U_11
_atom_site_aniso_U_22
_atom_site_aniso_U_33
_atom_site_aniso_U_23
_atom_site_aniso_U_13
_atom_site_aniso_U_12
Eu1 0.00636(5) 0.00636(5) 0.01125(8) 0.000 0.000 0.000
W1 0.00633(5) 0.00633(5) 0.00990(7) 0.000 0.000 0.000
O1W 0.0327(14) 0.0327(14) 0.0194(16) 0.000 0.000 0.000
O2W 0.040(3) 0.040(3) 0.028(3) -0.0083(17) 0.0083(17) 0.019(4)
O3W 0.020(3) 0.014(2) 0.038(3) -0.0051(18) 0.0165(19) -0.004(2)
N1 0.047(3) 0.0120(11) 0.0231(12) 0.0041(9) 0.0049(13) 0.0034(13)
C1 0.025(2) 0.0122(11) 0.0174(11) 0.0020(9) 0.0059(10) 0.0011(11)
N2 0.049(2) 0.0215(15) 0.0244(14) 0.0098(12) -0.0017(14) 0.0001(15)
C2 0.0179(16) 0.0130(11) 0.0183(11) 0.0019(9) 0.0018(9) -0.0009(10)

loop_
_atom_type_symbol
_atom_type_description
_atom_type_scat_dispersion_real
_atom_type_scat_dispersion_imag
_atom_type_scat_source
C C 0.0033 0.0016 'International Tables Vol C Tables 4.2.6.8 and 6.1.1.4'
N N 0.0061 0.0033 'International Tables Vol C Tables 4.2.6.8 and 6.1.1.4'
W W -0.8490 6.8722 'International Tables Vol C Tables 4.2.6.8 and 6.1.1.4'
Eu Eu -0.1578 3.6682 'International Tables Vol C Tables 4.2.6.8 and 6.1.1.4'
O O 0.0106 0.0060 'International Tables Vol C Tables 4.2.6.8 and 6.1.1.4'
H H 0.0000 0.0000 'International Tables Vol C Tables 4.2.6.8 and 6.1.1.4'

loop_
_geom_angle_atom_site_label_1
_geom_angle_atom_site_label_2
_geom_angle_atom_site_label_3
_geom_angle
_geom_angle_site_symmetry_1
_geom_angle_site_symmetry_3
_geom_angle_publ_flag
O2W Eu1 O2W 87.7(4) 4 3 ?
O2W Eu1 O2W 58.7(2) 4 . ?
O2W Eu1 O2W 58.7(2) 3 . ?
O2W Eu1 O2W 58.7(2) 4 2 ?
O2W Eu1 O2W 58.7(2) 3 2 ?
O2W Eu1 O2W 87.7(4) . 2 ?
O2W Eu1 O3W 15.13(16) 4 4 ?
O2W Eu1 O3W 101.6(2) 3 4 ?
O2W Eu1 O3W 71.98(16) . 4 ?
O2W Eu1 O3W 62.91(13) 2 4 ?
O2W Eu1 O3W 15.13(16) 4 14_655 ?
O2W Eu1 O3W 101.6(2) 3 14_655 ?
O2W Eu1 O3W 62.91(13) . 14_655 ?
O2W Eu1 O3W 71.98(16) 2 14_655 ?
O3W Eu1 O3W 12.1(2) 4 14_655 ?
O2W Eu1 O3W 101.6(2) 4 3 ?
O2W Eu1 O3W 15.13(16) 3 3 ?
O2W Eu1 O3W 62.91(13) . 3 ?
O2W Eu1 O3W 71.98(16) 2 3 ?
O3W Eu1 O3W 115.9(3) 4 3 ?
O3W Eu1 O3W 114.5(3) 14_655 3 ?
O2W Eu1 O3W 71.98(16) 4 15_665 ?
O2W Eu1 O3W 62.91(13) 3 15_665 ?
O2W Eu1 O3W 15.13(16) . 15_665 ?
O2W Eu1 O3W 101.6(2) 2 15_665 ?
O3W Eu1 O3W 84.0(2) 4 15_665 ?
O3W Eu1 O3W 73.66(12) 14_655 15_665 ?
O3W Eu1 O3W 62.7(2) 3 15_665 ?
O2W Eu1 O3W 101.6(2) 4 13_565 ?
O2W Eu1 O3W 15.13(16) 3 13_565 ?
O2W Eu1 O3W 71.98(16) . 13_565 ?
O2W Eu1 O3W 62.91(13) 2 13_565 ?
O3W Eu1 O3W 114.5(3) 4 13_565 ?
O3W Eu1 O3W 115.9(3) 14_655 13_565 ?
O3W Eu1 O3W 12.1(2) 3 13_565 ?
O3W Eu1 O3W 73.66(12) 15_665 13_565 ?
O2W Eu1 O3W 62.91(13) 4 . ?
O2W Eu1 O3W 71.98(16) 3 . ?
O2W Eu1 O3W 15.13(16) . . ?
O2W Eu1 O3W 101.6(2) 2 . ?
O3W Eu1 O3W 73.66(12) 4 . ?
O3W Eu1 O3W 62.7(2) 14_655 . ?
O3W Eu1 O3W 73.66(12) 3 . ?
O3W Eu1 O3W 12.1(2) 15_665 . ?
O3W Eu1 O3W 84.0(2) 13_565 . ?
O2W Eu1 O3W 62.91(13) 4 16 ?
O2W Eu1 O3W 71.98(16) 3 16 ?
O2W Eu1 O3W 101.6(2) . 16 ?
O2W Eu1 O3W 15.13(16) 2 16 ?
O3W Eu1 O3W 62.7(2) 4 16 ?
O3W Eu1 O3W 73.66(12) 14_655 16 ?
O3W Eu1 O3W 84.0(2) 3 16 ?
O3W Eu1 O3W 115.9(3) 15_665 16 ?
O3W Eu1 O3W 73.66(12) 13_565 16 ?
O3W Eu1 O3W 114.5(3) . 16 ?
O2W Eu1 O3W 71.98(16) 4 2 ?
O2W Eu1 O3W 62.91(13) 3 2 ?
O2W Eu1 O3W 101.6(2) . 2 ?
O2W Eu1 O3W 15.13(16) 2 2 ?
O3W Eu1 O3W 73.66(12) 4 2 ?
O3W Eu1 O3W 84.0(2) 14_655 2 ?
O3W Eu1 O3W 73.66(12) 3 2 ?
O3W Eu1 O3W 114.5(3) 15_665 2 ?
O3W Eu1 O3W 62.7(2) 13_565 2 ?
O3W Eu1 O3W 115.9(3) . 2 ?
O3W Eu1 O3W 12.1(2) 16 2 ?
O2W Eu1 O1W 136.13(18) 4 . ?
O2W Eu1 O1W 136.13(18) 3 . ?
O2W Eu1 O1W 136.13(18) . . ?
O2W Eu1 O1W 136.13(18) 2 . ?
O3W Eu1 O1W 122.03(13) 4 . ?
O3W Eu1 O1W 122.03(13) 14_655 . ?
O3W Eu1 O1W 122.03(13) 3 . ?
O3W Eu1 O1W 122.03(13) 15_665 . ?
O3W Eu1 O1W 122.03(13) 13_565 . ?
O3W Eu1 O1W 122.03(13) . . ?
O3W Eu1 O1W 122.03(13) 16 . ?
O3W Eu1 O1W 122.03(13) 2 . ?
O2W Eu1 N1 139.94(11) 4 15_665 ?
O2W Eu1 N1 74.23(16) 3 15_665 ?
O2W Eu1 N1 81.55(14) . 15_665 ?
O2W Eu1 N1 129.83(9) 2 15_665 ?
O3W Eu1 N1 150.57(13) 4 15_665 ?
O3W Eu1 N1 138.69(13) 14_655 15_665 ?
O3W Eu1 N1 59.48(14) 3 15_665 ?
O3W Eu1 N1 67.96(13) 15_665 15_665 ?
O3W Eu1 N1 67.17(14) 13_565 15_665 ?
O3W Eu1 N1 77.44(13) . 15_665 ?
O3W Eu1 N1 137.59(13) 16 15_665 ?
O3W Eu1 N1 125.49(13) 2 15_665 ?
O1W Eu1 N1 69.98(7) . 15_665 ?
O2W Eu1 N1 129.83(9) 4 3 ?
O2W Eu1 N1 81.55(14) 3 3 ?
O2W Eu1 N1 74.23(16) . 3 ?
O2W Eu1 N1 139.94(11) 2 3 ?
O3W Eu1 N1 137.59(13) 4 3 ?
O3W Eu1 N1 125.49(13) 14_655 3 ?
O3W Eu1 N1 67.96(13) 3 3 ?
O3W Eu1 N1 59.48(14) 15_665 3 ?
O3W Eu1 N1 77.44(13) 13_565 3 ?
O3W Eu1 N1 67.17(14) . 3 ?
O3W Eu1 N1 150.57(13) 16 3 ?
O3W Eu1 N1 138.69(13) 2 3 ?
O1W Eu1 N1 69.98(7) . 3 ?
N1 Eu1 N1 14.64(17) 15_665 3 ?
O2W Eu1 N1 139.94(11) 4 2 ?
O2W Eu1 N1 74.23(16) 3 2 ?
O2W Eu1 N1 129.83(9) . 2 ?
O2W Eu1 N1 81.55(14) 2 2 ?
O3W Eu1 N1 138.69(13) 4 2 ?
O3W Eu1 N1 150.57(13) 14_655 2 ?
O3W Eu1 N1 67.17(14) 3 2 ?
O3W Eu1 N1 125.49(13) 15_665 2 ?
O3W Eu1 N1 59.48(14) 13_565 2 ?
O3W Eu1 N1 137.59(13) . 2 ?
O3W Eu1 N1 77.44(13) 16 2 ?
O3W Eu1 N1 67.96(13) 2 2 ?
O1W Eu1 N1 69.98(7) . 2 ?
N1 Eu1 N1 69.24(17) 15_665 2 ?
N1 Eu1 N1 83.27(5) 3 2 ?
O2W Eu1 N1 129.83(9) 4 13_565 ?
O2W Eu1 N1 81.55(14) 3 13_565 ?
O2W Eu1 N1 139.94(11) . 13_565 ?
O2W Eu1 N1 74.23(16) 2 13_565 ?
O3W Eu1 N1 125.49(13) 4 13_565 ?
O3W Eu1 N1 137.59(13) 14_655 13_565 ?
O3W Eu1 N1 77.44(13) 3 13_565 ?
O3W Eu1 N1 138.69(13) 15_665 13_565 ?
O3W Eu1 N1 67.96(13) 13_565 13_565 ?
O3W Eu1 N1 150.57(13) . 13_565 ?
O3W Eu1 N1 67.17(14) 16 13_565 ?
O3W Eu1 N1 59.48(14) 2 13_565 ?
O1W Eu1 N1 69.98(7) . 13_565 ?
N1 Eu1 N1 83.27(5) 15_665 13_565 ?
N1 Eu1 N1 96.90(17) 3 13_565 ?
N1 Eu1 N1 14.64(17) 2 13_565 ?
O2W Eu1 N1 74.23(16) 4 . ?
O2W Eu1 N1 139.94(11) 3 . ?
O2W Eu1 N1 81.55(14) . . ?
O2W Eu1 N1 129.83(9) 2 . ?
O3W Eu1 N1 67.17(14) 4 . ?
O3W Eu1 N1 59.48(14) 14_655 . ?
O3W Eu1 N1 138.69(13) 3 . ?
O3W Eu1 N1 77.44(13) 15_665 . ?
O3W Eu1 N1 150.57(13) 13_565 . ?
O3W Eu1 N1 67.96(13) . . ?
O3W Eu1 N1 125.49(13) 16 . ?
O3W Eu1 N1 137.59(13) 2 . ?
O1W Eu1 N1 69.98(7) . . ?
N1 Eu1 N1 96.90(17) 15_665 . ?
N1 Eu1 N1 83.27(5) 3 . ?
N1 Eu1 N1 139.97(14) 2 . ?
N1 Eu1 N1 137.15(14) 13_565 . ?
O2W Eu1 N1 81.55(14) 4 14_655 ?
O2W Eu1 N1 129.83(9) 3 14_655 ?
O2W Eu1 N1 74.23(16) . 14_655 ?
O2W Eu1 N1 139.94(11) 2 14_655 ?
O3W Eu1 N1 77.44(13) 4 14_655 ?
O3W Eu1 N1 67.96(13) 14_655 14_655 ?
O3W Eu1 N1 125.49(13) 3 14_655 ?
O3W Eu1 N1 67.17(14) 15_665 14_655 ?
O3W Eu1 N1 137.59(13) 13_565 14_655 ?
O3W Eu1 N1 59.48(14) . 14_655 ?
O3W Eu1 N1 138.69(13) 16 14_655 ?
O3W Eu1 N1 150.57(13) 2 14_655 ?
O1W Eu1 N1 69.98(7) . 14_655 ?
N1 Eu1 N1 83.27(5) 15_665 14_655 ?
N1 Eu1 N1 69.24(17) 3 14_655 ?
N1 Eu1 N1 137.15(14) 2 14_655 ?
N1 Eu1 N1 139.97(14) 13_565 14_655 ?
N1 Eu1 N1 14.64(17) . 14_655 ?
O2W Eu1 N1 74.23(16) 4 16 ?
O2W Eu1 N1 139.94(11) 3 16 ?
O2W Eu1 N1 129.83(9) . 16 ?
O2W Eu1 N1 81.55(14) 2 16 ?
O3W Eu1 N1 59.48(14) 4 16 ?
O3W Eu1 N1 67.17(14) 14_655 16 ?
O3W Eu1 N1 150.57(13) 3 16 ?
O3W Eu1 N1 137.59(13) 15_665 16 ?
O3W Eu1 N1 138.69(13) 13_565 16 ?
O3W Eu1 N1 125.49(13) . 16 ?
O3W Eu1 N1 67.96(13) 16 16 ?
O3W Eu1 N1 77.44(13) 2 16 ?
O1W Eu1 N1 69.98(7) . 16 ?
N1 Eu1 N1 139.97(14) 15_665 16 ?
N1 Eu1 N1 137.15(14) 3 16 ?
N1 Eu1 N1 96.90(17) 2 16 ?
N1 Eu1 N1 83.27(5) 13_565 16 ?
N1 Eu1 N1 69.24(17) . 16 ?
N1 Eu1 N1 83.27(5) 14_655 16 ?
O2W Eu1 N1 81.55(14) 4 4 ?
O2W Eu1 N1 129.83(9) 3 4 ?
O2W Eu1 N1 139.94(11) . 4 ?
O2W Eu1 N1 74.23(16) 2 4 ?
O3W Eu1 N1 67.96(13) 4 4 ?
O3W Eu1 N1 77.44(13) 14_655 4 ?
O3W Eu1 N1 137.59(13) 3 4 ?
O3W Eu1 N1 150.57(13) 15_665 4 ?
O3W Eu1 N1 125.49(13) 13_565 4 ?
O3W Eu1 N1 138.69(13) . 4 ?
O3W Eu1 N1 59.48(14) 16 4 ?
O3W Eu1 N1 67.17(14) 2 4 ?
O1W Eu1 N1 69.98(7) . 4 ?
N1 Eu1 N1 137.15(14) 15_665 4 ?
N1 Eu1 N1 139.97(14) 3 4 ?
N1 Eu1 N1 83.27(5) 2 4 ?
N1 Eu1 N1 69.24(17) 13_565 4 ?
N1 Eu1 N1 83.27(5) . 4 ?
N1 Eu1 N1 96.90(17) 14_655 4 ?
N1 Eu1 N1 14.64(17) 16 4 ?
C1 W1 C1 14.61(18) 11_566 7_456 ?
C1 W1 C1 109.33(18) 11_566 13_575 ?
C1 W1 C1 95.20(5) 7_456 13_575 ?
C1 W1 C1 95.20(5) 11_566 2_565 ?
C1 W1 C1 81.39(17) 7_456 2_565 ?
C1 W1 C1 14.61(18) 13_575 2_565 ?
C1 W1 C1 81.39(17) 11_566 14_655 ?
C1 W1 C1 95.20(5) 7_456 14_655 ?
C1 W1 C1 144.95(16) 13_575 14_655 ?
C1 W1 C1 141.84(17) 2_565 14_655 ?
C1 W1 C1 95.20(5) 11_566 . ?
C1 W1 C1 109.33(18) 7_456 . ?
C1 W1 C1 141.84(17) 13_575 . ?
C1 W1 C1 144.95(16) 2_565 . ?
C1 W1 C1 14.61(18) 14_655 . ?
C1 W1 C1 144.95(16) 11_566 12_666 ?
C1 W1 C1 141.84(17) 7_456 12_666 ?
C1 W1 C1 81.39(17) 13_575 12_666 ?
C1 W1 C1 95.20(5) 2_565 12_666 ?
C1 W1 C1 109.33(18) 14_655 12_666 ?
C1 W1 C1 95.20(5) . 12_666 ?
C1 W1 C1 141.84(17) 11_566 8_666 ?
C1 W1 C1 144.95(16) 7_456 8_666 ?
C1 W1 C1 95.20(5) 13_575 8_666 ?
C1 W1 C1 109.33(18) 2_565 8_666 ?
C1 W1 C1 95.20(5) 14_655 8_666 ?
C1 W1 C1 81.39(17) . 8_666 ?
C1 W1 C1 14.61(18) 12_666 8_666 ?
C1 W1 C2 63.37(12) 11_566 13_575 ?
C1 W1 C2 72.75(12) 7_456 13_575 ?
C1 W1 C2 145.02(12) 13_575 13_575 ?
C1 W1 C2 141.56(12) 2_565 13_575 ?
C1 W1 C2 69.91(12) 14_655 13_575 ?
C1 W1 C2 72.10(12) . 13_575 ?
C1 W1 C2 88.41(12) 12_666 13_575 ?
C1 W1 C2 79.67(12) 8_666 13_575 ?
C1 W1 C2 72.10(12) 11_566 8_666 ?
C1 W1 C2 69.91(12) 7_456 8_666 ?
C1 W1 C2 72.75(12) 13_575 8_666 ?
C1 W1 C2 63.37(12) 2_565 8_666 ?
C1 W1 C2 79.67(12) 14_655 8_666 ?
C1 W1 C2 88.41(12) . 8_666 ?
C1 W1 C2 141.56(12) 12_666 8_666 ?
C1 W1 C2 145.02(12) 8_666 8_666 ?
C2 W1 C2 128.64(11) 13_575 8_666 ?
C1 W1 C2 79.67(12) 11_566 2_565 ?
C1 W1 C2 88.41(12) 7_456 2_565 ?
C1 W1 C2 141.56(12) 13_575 2_565 ?
C1 W1 C2 145.02(12) 2_565 2_565 ?
C1 W1 C2 72.10(12) 14_655 2_565 ?
C1 W1 C2 69.91(12) . 2_565 ?
C1 W1 C2 72.75(12) 12_666 2_565 ?
C1 W1 C2 63.37(12) 8_666 2_565 ?
C2 W1 C2 16.36(17) 13_575 2_565 ?
C2 W1 C2 142.57(17) 8_666 2_565 ?
C1 W1 C2 145.02(12) 11_566 11_566 ?
C1 W1 C2 141.56(12) 7_456 11_566 ?
C1 W1 C2 63.37(12) 13_575 11_566 ?
C1 W1 C2 72.75(12) 2_565 11_566 ?
C1 W1 C2 88.41(12) 14_655 11_566 ?
C1 W1 C2 79.67(12) . 11_566 ?
C1 W1 C2 69.91(12) 12_666 11_566 ?
C1 W1 C2 72.10(12) 8_666 11_566 ?
C2 W1 C2 142.57(17) 13_575 11_566 ?
C2 W1 C2 73.18(17) 8_666 11_566 ?
C2 W1 C2 128.64(11) 2_565 11_566 ?
C1 W1 C2 69.91(12) 11_566 12_666 ?
C1 W1 C2 72.10(12) 7_456 12_666 ?
C1 W1 C2 88.41(12) 13_575 12_666 ?
C1 W1 C2 79.67(12) 2_565 12_666 ?
C1 W1 C2 63.37(12) 14_655 12_666 ?
C1 W1 C2 72.75(12) . 12_666 ?
C1 W1 C2 145.02(12) 12_666 12_666 ?
C1 W1 C2 141.56(12) 8_666 12_666 ?
C2 W1 C2 117.05(17) 13_575 12_666 ?
C2 W1 C2 16.36(17) 8_666 12_666 ?
C2 W1 C2 128.64(11) 2_565 12_666 ?
C2 W1 C2 75.59(17) 11_566 12_666 ?
C1 W1 C2 141.56(12) 11_566 7_456 ?
C1 W1 C2 145.02(12) 7_456 7_456 ?
C1 W1 C2 79.67(12) 13_575 7_456 ?
C1 W1 C2 88.41(12) 2_565 7_456 ?
C1 W1 C2 72.75(12) 14_655 7_456 ?
C1 W1 C2 63.37(12) . 7_456 ?
C1 W1 C2 72.10(12) 12_666 7_456 ?
C1 W1 C2 69.91(12) 8_666 7_456 ?
C2 W1 C2 128.64(10) 13_575 7_456 ?
C2 W1 C2 75.59(17) 8_666 7_456 ?
C2 W1 C2 117.05(17) 2_565 7_456 ?
C2 W1 C2 16.36(17) 11_566 7_456 ?
C2 W1 C2 73.18(17) 12_666 7_456 ?
C1 W1 C2 72.75(12) 11_566 . ?
C1 W1 C2 63.37(12) 7_456 . ?
C1 W1 C2 72.10(12) 13_575 . ?
C1 W1 C2 69.91(12) 2_565 . ?
C1 W1 C2 141.56(12) 14_655 . ?
C1 W1 C2 145.02(12) . . ?
C1 W1 C2 79.67(12) 12_666 . ?
C1 W1 C2 88.41(12) 8_666 . ?
C2 W1 C2 73.18(17) 13_575 . ?
C2 W1 C2 117.05(17) 8_666 . ?
C2 W1 C2 75.59(17) 2_565 . ?
C2 W1 C2 128.64(11) 11_566 . ?
C2 W1 C2 128.64(10) 12_666 . ?
C2 W1 C2 142.57(17) 7_456 . ?
C1 W1 C2 88.41(12) 11_566 14_655 ?
C1 W1 C2 79.67(12) 7_456 14_655 ?
C1 W1 C2 69.91(12) 13_575 14_655 ?
C1 W1 C2 72.10(12) 2_565 14_655 ?
C1 W1 C2 145.02(12) 14_655 14_655 ?
C1 W1 C2 141.56(12) . 14_655 ?
C1 W1 C2 63.37(12) 12_666 14_655 ?
C1 W1 C2 72.75(12) 8_666 14_655 ?
C2 W1 C2 75.59(17) 13_575 14_655 ?
C2 W1 C2 128.64(10) 8_666 14_655 ?
C2 W1 C2 73.18(17) 2_565 14_655 ?
C2 W1 C2 117.05(17) 11_566 14_655 ?
C2 W1 C2 142.57(17) 12_666 14_655 ?
C2 W1 C2 128.64(11) 7_456 14_655 ?
C2 W1 C2 16.36(17) . 14_655 ?
O3W O2W O3W 47.6(10) 15_665 . ?
O3W O2W Eu1 87.3(9) 15_665 . ?
O3W O2W Eu1 87.3(9) . . ?
O3W O3W O2W 66.2(5) 15_665 . ?
O3W O3W Eu1 83.95(10) 15_665 . ?
O2W O3W Eu1 77.5(9) . . ?
N1 N1 C1 87.6(2) 14_655 . ?
N1 N1 C1 62.5(2) 14_655 14_655 ?
C1 N1 C1 25.1(3) . 14_655 ?
N1 N1 Eu1 82.68(9) 14_655 . ?
C1 N1 Eu1 169.5(3) . . ?
C1 N1 Eu1 145.0(3) 14_655 . ?
C1 C1 N1 92.4(2) 14_655 . ?
C1 C1 N1 62.5(2) 14_655 14_655 ?
N1 C1 N1 29.9(4) . 14_655 ?
C1 C1 W1 82.70(9) 14_655 . ?
N1 C1 W1 174.9(3) . . ?
N1 C1 W1 145.2(3) 14_655 . ?
N2 N2 C2 78.4(3) 14_655 . ?
N2 N2 C2 53.2(2) 14_655 14_655 ?
C2 N2 C2 25.2(3) . 14_655 ?
C2 C2 N2 101.6(3) 14_655 . ?
C2 C2 N2 53.2(2) 14_655 14_655 ?
N2 C2 N2 48.3(4) . 14_655 ?
C2 C2 W1 81.82(8) 14_655 . ?
N2 C2 W1 176.5(3) . . ?
N2 C2 W1 135.1(3) 14_655 . ?

loop_
_geom_bond_atom_site_label_1
_geom_bond_atom_site_label_2
_geom_bond_distance
_geom_bond_site_symmetry_2
_geom_bond_publ_flag
Eu1 O2W 2.420(7) 4 ?
Eu1 O2W 2.420(7) 3 ?
Eu1 O2W 2.420(7) . ?
Eu1 O2W 2.420(7) 2 ?
Eu1 O3W 2.475(5) 4 ?
Eu1 O3W 2.475(5) 14_655 ?
Eu1 O3W 2.475(5) 3 ?
Eu1 O3W 2.475(5) 15_665 ?
Eu1 O3W 2.475(5) 13_565 ?
Eu1 O3W 2.475(5) . ?
Eu1 O3W 2.475(5) 16 ?
Eu1 O3W 2.475(5) 2 ?
Eu1 O1W 2.525(4) . ?
Eu1 N1 2.528(3) 15_665 ?
Eu1 N1 2.528(3) 3 ?
Eu1 N1 2.528(3) 2 ?
Eu1 N1 2.528(3) 13_565 ?
Eu1 N1 2.528(3) . ?
Eu1 N1 2.528(3) 14_655 ?
Eu1 N1 2.528(3) 16 ?
Eu1 N1 2.528(3) 4 ?
W1 C1 2.154(3) 11_566 ?
W1 C1 2.154(3) 7_456 ?
W1 C1 2.154(3) 13_575 ?
W1 C1 2.154(3) 2_565 ?
W1 C1 2.154(3) 14_655 ?
W1 C1 2.154(3) . ?
W1 C1 2.154(3) 12_666 ?
W1 C1 2.154(3) 8_666 ?
W1 C2 2.156(3) 13_575 ?
W1 C2 2.156(3) 8_666 ?
W1 C2 2.156(3) 2_565 ?
W1 C2 2.156(3) 11_566 ?
W1 C2 2.156(3) 12_666 ?
W1 C2 2.156(3) 7_456 ?
W1 C2 2.156(3) . ?
W1 C2 2.156(3) 14_655 ?
O2W O3W 0.647(7) 15_665 ?
O2W O3W 0.647(7) . ?
O3W O3W 0.522(9) 15_665 ?
N1 N1 0.644(8) 14_655 ?
N1 C1 1.148(4) . ?
N1 C1 1.292(4) 14_655 ?
C1 C1 0.548(7) 14_655 ?
C1 N1 1.292(4) 14_655 ?
N2 N2 1.076(8) 14_655 ?
N2 C2 1.154(4) . ?
N2 C2 1.411(4) 14_655 ?
C2 C2 0.614(6) 14_655 ?
C2 N2 1.411(4) 14_655 ?

loop_
_geom_torsion_atom_site_label_1
_geom_torsion_atom_site_label_2
_geom_torsion_atom_site_label_3
_geom_torsion_atom_site_label_4
_geom_torsion
_geom_torsion_site_symmetry_1
_geom_torsion_site_symmetry_2
_geom_torsion_site_symmetry_3
_geom_torsion_site_symmetry_4
_geom_torsion_publ_flag
O2W Eu1 O2W O3W 149.6(5) 4 . . 15_665 ?
O2W Eu1 O2W O3W -102.0(6) 3 . . 15_665 ?
O2W Eu1 O2W O3W -156.2(5) 2 . . 15_665 ?
O3W Eu1 O2W O3W 141.6(6) 4 . . 15_665 ?
O3W Eu1 O2W O3W 132.9(5) 14_655 . . 15_665 ?
O3W Eu1 O2W O3W -85.3(5) 3 . . 15_665 ?
O3W Eu1 O2W O3W -94.0(4) 13_565 . . 15_665 ?
O3W Eu1 O2W O3W 47.6(10) . . . 15_665 ?
O3W Eu1 O2W O3W -162.4(4) 16 . . 15_665 ?
O3W Eu1 O2W O3W -150.0(6) 2 . . 15_665 ?
O1W Eu1 O2W O3W 23.8(5) . . . 15_665 ?
N1 Eu1 O2W O3W -25.4(5) 15_665 . . 15_665 ?
N1 Eu1 O2W O3W -12.4(5) 3 . . 15_665 ?
N1 Eu1 O2W O3W -79.2(6) 2 . . 15_665 ?
N1 Eu1 O2W O3W -94.2(6) 13_565 . . 15_665 ?
N1 Eu1 O2W O3W 73.0(5) . . . 15_665 ?
N1 Eu1 O2W O3W 60.0(5) 14_655 . . 15_665 ?
N1 Eu1 O2W O3W 126.8(4) 16 . . 15_665 ?
N1 Eu1 O2W O3W 141.8(4) 4 . . 15_665 ?
O2W Eu1 O2W O3W 102.0(6) 4 . . . ?
O2W Eu1 O2W O3W -149.6(5) 3 . . . ?
O2W Eu1 O2W O3W 156.2(5) 2 . . . ?
O3W Eu1 O2W O3W 94.0(4) 4 . . . ?
O3W Eu1 O2W O3W 85.3(5) 14_655 . . . ?
O3W Eu1 O2W O3W -132.9(5) 3 . . . ?
O3W Eu1 O2W O3W -47.6(10) 15_665 . . . ?
O3W Eu1 O2W O3W -141.6(6) 13_565 . . . ?
O3W Eu1 O2W O3W 150.0(6) 16 . . . ?
O3W Eu1 O2W O3W 162.4(4) 2 . . . ?
O1W Eu1 O2W O3W -23.8(5) . . . . ?
N1 Eu1 O2W O3W -73.0(5) 15_665 . . . ?
N1 Eu1 O2W O3W -60.0(5) 3 . . . ?
N1 Eu1 O2W O3W -126.8(4) 2 . . . ?
N1 Eu1 O2W O3W -141.8(4) 13_565 . . . ?
N1 Eu1 O2W O3W 25.4(5) . . . . ?
N1 Eu1 O2W O3W 12.4(5) 14_655 . . . ?
N1 Eu1 O2W O3W 79.2(6) 16 . . . ?
N1 Eu1 O2W O3W 94.2(6) 4 . . . ?
Eu1 O2W O3W O3W 88.8(4) . . . 15_665 ?
O3W O2W O3W Eu1 -88.8(4) 15_665 . . . ?
O2W Eu1 O3W O3W -136.77(17) 4 . . 15_665 ?
O2W Eu1 O3W O3W -39.89(16) 3 . . 15_665 ?
O2W Eu1 O3W O3W -66.9(5) . . . 15_665 ?
O2W Eu1 O3W O3W -91.24(4) 2 . . 15_665 ?
O3W Eu1 O3W O3W -148.26(12) 4 . . 15_665 ?
O3W Eu1 O3W O3W -153.79(9) 14_655 . . 15_665 ?
O3W Eu1 O3W O3W -24.14(9) 3 . . 15_665 ?
O3W Eu1 O3W O3W -30.51(10) 13_565 . . 15_665 ?
O3W Eu1 O3W O3W -99.49(16) 16 . . 15_665 ?
O3W Eu1 O3W O3W -86.20(6) 2 . . 15_665 ?
O1W Eu1 O3W O3W 93.80(6) . . . 15_665 ?
N1 Eu1 O3W O3W 37.38(9) 15_665 . . 15_665 ?
N1 Eu1 O3W O3W 48.35(10) 3 . . 15_665 ?
N1 Eu1 O3W O3W -1.15(17) 2 . . 15_665 ?
N1 Eu1 O3W O3W -12.9(3) 13_565 . . 15_665 ?
N1 Eu1 O3W O3W 140.26(10) . . . 15_665 ?
N1 Eu1 O3W O3W 126.92(11) 14_655 . . 15_665 ?
N1 Eu1 O3W O3W -179.05(14) 16 . . 15_665 ?
N1 Eu1 O3W O3W -170.4(2) 4 . . 15_665 ?
O2W Eu1 O3W O2W -69.8(6) 4 . . . ?
O2W Eu1 O3W O2W 27.0(4) 3 . . . ?
O2W Eu1 O3W O2W -24.3(5) 2 . . . ?
O3W Eu1 O3W O2W -81.3(4) 4 . . . ?
O3W Eu1 O3W O2W -86.9(5) 14_655 . . . ?
O3W Eu1 O3W O2W 42.8(5) 3 . . . ?
O3W Eu1 O3W O2W 66.9(5) 15_665 . . . ?
O3W Eu1 O3W O2W 36.4(6) 13_565 . . . ?
O3W Eu1 O3W O2W -32.6(6) 16 . . . ?
O3W Eu1 O3W O2W -19.3(4) 2 . . . ?
O1W Eu1 O3W O2W 160.7(4) . . . . ?
N1 Eu1 O3W O2W 104.3(5) 15_665 . . . ?
N1 Eu1 O3W O2W 115.3(5) 3 . . . ?
N1 Eu1 O3W O2W 65.8(6) 2 . . . ?
N1 Eu1 O3W O2W 54.0(6) 13_565 . . . ?
N1 Eu1 O3W O2W -152.8(5) . . . . ?
N1 Eu1 O3W O2W -166.1(6) 14_655 . . . ?
N1 Eu1 O3W O2W -112.1(5) 16 . . . ?
N1 Eu1 O3W O2W -103.5(5) 4 . . . ?
O2W Eu1 N1 N1 -118.50(11) 4 . . 14_655 ?
O2W Eu1 N1 N1 -52.1(3) 3 . . 14_655 ?
O2W Eu1 N1 N1 -58.76(14) . . . 14_655 ?
O2W Eu1 N1 N1 -138.6(2) 2 . . 14_655 ?
O3W Eu1 N1 N1 -132.70(12) 4 . . 14_655 ?
O3W Eu1 N1 N1 -122.22(13) 14_655 . . 14_655 ?
O3W Eu1 N1 N1 -28.8(2) 3 . . 14_655 ?
O3W Eu1 N1 N1 -43.95(12) 15_665 . . 14_655 ?
O3W Eu1 N1 N1 -32.9(3) 13_565 . . 14_655 ?
O3W Eu1 N1 N1 -51.84(13) . . . 14_655 ?
O3W Eu1 N1 N1 -156.99(17) 16 . . 14_655 ?
O3W Eu1 N1 N1 -156.7(2) 2 . . 14_655 ?
O1W Eu1 N1 N1 87.32(3) . . . 14_655 ?
N1 Eu1 N1 N1 21.59(7) 15_665 . . 14_655 ?
N1 Eu1 N1 N1 16.21(6) 3 . . 14_655 ?
N1 Eu1 N1 N1 87.32(3) 2 . . 14_655 ?
N1 Eu1 N1 N1 109.1(2) 13_565 . . 14_655 ?
N1 Eu1 N1 N1 162.75(6) 16 . . 14_655 ?
N1 Eu1 N1 N1 158.42(7) 4 . . 14_655 ?
O2W Eu1 N1 C1 -96.3(16) 4 . . . ?
O2W Eu1 N1 C1 -29.8(17) 3 . . . ?
O2W Eu1 N1 C1 -36.5(16) . . . . ?
O2W Eu1 N1 C1 -116.4(16) 2 . . . ?
O3W Eu1 N1 C1 -110.5(16) 4 . . . ?
O3W Eu1 N1 C1 -100.0(16) 14_655 . . . ?
O3W Eu1 N1 C1 -6.6(17) 3 . . . ?
O3W Eu1 N1 C1 -21.7(16) 15_665 . . . ?
O3W Eu1 N1 C1 -10.7(18) 13_565 . . . ?
O3W Eu1 N1 C1 -29.6(16) . . . . ?
O3W Eu1 N1 C1 -134.8(16) 16 . . . ?
O3W Eu1 N1 C1 -134.5(16) 2 . . . ?
O1W Eu1 N1 C1 109.5(16) . . . . ?
N1 Eu1 N1 C1 43.8(17) 15_665 . . . ?
N1 Eu1 N1 C1 38.4(17) 3 . . . ?
N1 Eu1 N1 C1 109.5(16) 2 . . . ?
N1 Eu1 N1 C1 131.3(15) 13_565 . . . ?
N1 Eu1 N1 C1 22.2(16) 14_655 . . . ?
N1 Eu1 N1 C1 -175.0(16) 16 . . . ?
N1 Eu1 N1 C1 -179.3(16) 4 . . . ?
O2W Eu1 N1 C1 -112.4(5) 4 . . 14_655 ?
O2W Eu1 N1 C1 -45.9(6) 3 . . 14_655 ?
O2W Eu1 N1 C1 -52.6(5) . . . 14_655 ?
O2W Eu1 N1 C1 -132.5(5) 2 . . 14_655 ?
O3W Eu1 N1 C1 -126.6(5) 4 . . 14_655 ?
O3W Eu1 N1 C1 -116.1(5) 14_655 . . 14_655 ?
O3W Eu1 N1 C1 -22.7(5) 3 . . 14_655 ?
O3W Eu1 N1 C1 -37.8(4) 15_665 . . 14_655 ?
O3W Eu1 N1 C1 -26.8(6) 13_565 . . 14_655 ?
O3W Eu1 N1 C1 -45.7(4) . . . 14_655 ?
O3W Eu1 N1 C1 -150.9(4) 16 . . 14_655 ?
O3W Eu1 N1 C1 -150.6(4) 2 . . 14_655 ?
O1W Eu1 N1 C1 93.4(4) . . . 14_655 ?
N1 Eu1 N1 C1 27.7(5) 15_665 . . 14_655 ?
N1 Eu1 N1 C1 22.3(5) 3 . . 14_655 ?
N1 Eu1 N1 C1 93.4(4) 2 . . 14_655 ?
N1 Eu1 N1 C1 115.2(4) 13_565 . . 14_655 ?
N1 Eu1 N1 C1 6.1(4) 14_655 . . 14_655 ?
N1 Eu1 N1 C1 168.9(4) 16 . . 14_655 ?
N1 Eu1 N1 C1 164.5(4) 4 . . 14_655 ?
N1 N1 C1 C1 0.0 14_655 . . 14_655 ?
Eu1 N1 C1 C1 -22.1(16) . . . 14_655 ?
C1 N1 C1 N1 0.0 14_655 . . 14_655 ?
Eu1 N1 C1 N1 -22.1(16) . . . 14_655 ?
N1 N1 C1 W1 -16(3) 14_655 . . . ?
C1 N1 C1 W1 -16(3) 14_655 . . . ?
Eu1 N1 C1 W1 -38(5) . . . . ?
C1 W1 C1 C1 -19.08(9) 11_566 . . 14_655 ?
C1 W1 C1 C1 -15.26(7) 7_456 . . 14_655 ?
C1 W1 C1 C1 111.8(3) 13_575 . . 14_655 ?
C1 W1 C1 C1 87.68(3) 2_565 . . 14_655 ?
C1 W1 C1 C1 -165.56(7) 12_666 . . 14_655 ?
C1 W1 C1 C1 -160.78(9) 8_666 . . 14_655 ?
C2 W1 C1 C1 -78.92(9) 13_575 . . 14_655 ?
C2 W1 C1 C1 52.79(8) 8_666 . . 14_655 ?
C2 W1 C1 C1 -96.08(10) 2_565 . . 14_655 ?
C2 W1 C1 C1 125.98(9) 11_566 . . 14_655 ?
C2 W1 C1 C1 48.00(10) 12_666 . . 14_655 ?
C2 W1 C1 C1 127.45(10) 7_456 . . 14_655 ?
C2 W1 C1 C1 -86.16(19) . . . 14_655 ?
C2 W1 C1 C1 -113.09(18) 14_655 . . 14_655 ?
C1 W1 C1 N1 -3(3) 11_566 . . . ?
C1 W1 C1 N1 1(3) 7_456 . . . ?
C1 W1 C1 N1 128(3) 13_575 . . . ?
C1 W1 C1 N1 104(3) 2_565 . . . ?
C1 W1 C1 N1 16(3) 14_655 . . . ?
C1 W1 C1 N1 -149(3) 12_666 . . . ?
C1 W1 C1 N1 -144(3) 8_666 . . . ?
C2 W1 C1 N1 -63(3) 13_575 . . . ?
C2 W1 C1 N1 69(3) 8_666 . . . ?
C2 W1 C1 N1 -80(3) 2_565 . . . ?
C2 W1 C1 N1 142(3) 11_566 . . . ?
C2 W1 C1 N1 64(3) 12_666 . . . ?
C2 W1 C1 N1 144(3) 7_456 . . . ?
C2 W1 C1 N1 -70(3) . . . . ?
C2 W1 C1 N1 -97(3) 14_655 . . . ?
C1 W1 C1 N1 -16.8(4) 11_566 . . 14_655 ?
C1 W1 C1 N1 -13.0(4) 7_456 . . 14_655 ?
C1 W1 C1 N1 114.0(5) 13_575 . . 14_655 ?
C1 W1 C1 N1 89.9(5) 2_565 . . 14_655 ?
C1 W1 C1 N1 2.2(5) 14_655 . . 14_655 ?
C1 W1 C1 N1 -163.3(5) 12_666 . . 14_655 ?
C1 W1 C1 N1 -158.5(5) 8_666 . . 14_655 ?
C2 W1 C1 N1 -76.7(5) 13_575 . . 14_655 ?
C2 W1 C1 N1 55.0(5) 8_666 . . 14_655 ?
C2 W1 C1 N1 -93.8(5) 2_565 . . 14_655 ?
C2 W1 C1 N1 128.2(5) 11_566 . . 14_655 ?
C2 W1 C1 N1 50.2(4) 12_666 . . 14_655 ?
C2 W1 C1 N1 129.7(5) 7_456 . . 14_655 ?
C2 W1 C1 N1 -83.9(5) . . . 14_655 ?
C2 W1 C1 N1 -110.9(4) 14_655 . . 14_655 ?
N2 N2 C2 C2 0.0 14_655 . . 14_655 ?
C2 N2 C2 N2 0.0 14_655 . . 14_655 ?
N2 N2 C2 W1 166(5) 14_655 . . . ?
C2 N2 C2 W1 166(5) 14_655 . . . ?
C1 W1 C2 C2 -162.77(10) 11_566 . . 14_655 ?
C1 W1 C2 C2 -174.88(10) 7_456 . . 14_655 ?
C1 W1 C2 C2 79.55(10) 13_575 . . 14_655 ?
C1 W1 C2 C2 94.83(10) 2_565 . . 14_655 ?
C1 W1 C2 C2 -112.81(18) 14_655 . . 14_655 ?
C1 W1 C2 C2 -88.9(2) . . . 14_655 ?
C1 W1 C2 C2 -4.65(9) 12_666 . . 14_655 ?
C1 W1 C2 C2 -16.44(9) 8_666 . . 14_655 ?
C2 W1 C2 C2 -96.13(6) 13_575 . . 14_655 ?
C2 W1 C2 C2 138.56(4) 8_666 . . 14_655 ?
C2 W1 C2 C2 -79.32(11) 2_565 . . 14_655 ?
C2 W1 C2 C2 49.00(12) 11_566 . . 14_655 ?
C2 W1 C2 C2 152.37(11) 12_666 . . 14_655 ?
C2 W1 C2 C2 36.59(4) 7_456 . . 14_655 ?
C1 W1 C2 N2 31(5) 11_566 . . . ?
C1 W1 C2 N2 19(5) 7_456 . . . ?
C1 W1 C2 N2 -86(5) 13_575 . . . ?
C1 W1 C2 N2 -71(5) 2_565 . . . ?
C1 W1 C2 N2 81(5) 14_655 . . . ?
C1 W1 C2 N2 105(5) . . . . ?
C1 W1 C2 N2 -170(5) 12_666 . . . ?
C1 W1 C2 N2 178(100) 8_666 . . . ?
C2 W1 C2 N2 98(5) 13_575 . . . ?
C2 W1 C2 N2 -27(5) 8_666 . . . ?
C2 W1 C2 N2 115(5) 2_565 . . . ?
C2 W1 C2 N2 -117(5) 11_566 . . . ?
C2 W1 C2 N2 -13(5) 12_666 . . . ?
C2 W1 C2 N2 -129(5) 7_456 . . . ?
C2 W1 C2 N2 -166(5) 14_655 . . . ?
C1 W1 C2 N2 -163.8(4) 11_566 . . 14_655 ?
C1 W1 C2 N2 -175.9(4) 7_456 . . 14_655 ?
C1 W1 C2 N2 78.6(4) 13_575 . . 14_655 ?
C1 W1 C2 N2 93.8(4) 2_565 . . 14_655 ?
C1 W1 C2 N2 -113.8(4) 14_655 . . 14_655 ?
C1 W1 C2 N2 -89.9(4) . . . 14_655 ?
C1 W1 C2 N2 -5.6(3) 12_666 . . 14_655 ?
C1 W1 C2 N2 -17.4(4) 8_666 . . 14_655 ?
C2 W1 C2 N2 -97.1(3) 13_575 . . 14_655 ?
C2 W1 C2 N2 137.6(4) 8_666 . . 14_655 ?
C2 W1 C2 N2 -80.3(3) 2_565 . . 14_655 ?
C2 W1 C2 N2 48.0(3) 11_566 . . 14_655 ?
C2 W1 C2 N2 151.4(4) 12_666 . . 14_655 ?
C2 W1 C2 N2 35.6(3) 7_456 . . 14_655 ?
C2 W1 C2 N2 -1.0(4) 14_655 . . 14_655 ?
